data_7242537
loop_
_publ_author_name
'Shu, Yuanhong'
'Ye, Kaiqi'
'Yue, Yuan'
'Sun, Jingbo'
'Wang, Haoran'
'Zhong, Jiangbin'
'Yang, Xiqiao'
'Gao, Hongqiang'
'Lu, Ran'

_publ_section_title
;
 Fluorine as a robust balancer for tuning the reactivity of
 topo-photoreactions of chalcones and the photomechanical effects of
 molecular crystals
;
_journal_issue 34
_journal_name_full CrystEngComm
_journal_page_first 5856
_journal_page_last 5868
_journal_paper_doi 10.1039/D1CE00086A
_journal_volume 23
_journal_year 2021
_chemical_formula_moiety 'C16 H12 F2 O'
_chemical_formula_sum 'C16 H12 F O2'
_chemical_formula_weight 255.26
_space_group_crystal_system triclinic
_space_group_IT_number 2
_space_group_name_Hall '-P 1'
_space_group_name_H-M_alt 'P -1'
_atom_sites_solution_hydrogens mixed
_audit_creation_date 2021-03-11
_audit_creation_method
;
Olex2 1.2
(compiled 2018.05.29 svn.r3508 for OlexSys, GUI svn.r5506)
;
_audit_update_record
;
2021-03-22 deposited with the CCDC.	2021-03-26 downloaded from the CCDC.
;
_cell_angle_alpha 93.713(3)
_cell_angle_beta 97.789(3)
_cell_angle_gamma 95.423(3)
_cell_formula_units_Z 2
_cell_length_a 5.6819(5)
_cell_length_b 7.7529(7)
_cell_length_c 14.9654(12)
_cell_measurement_reflns_used 4074
_cell_measurement_temperature 100(2)
_cell_measurement_theta_max 27.463
_cell_measurement_theta_min 2.887
_cell_volume 648.22(10)
_computing_cell_refinement 'SAINT V8.38A (?, 2016)'
_computing_data_reduction 'SAINT V8.38A (?, 2016)'
_computing_molecular_graphics 'Olex2 (Dolomanov et al., 2009)'
_computing_publication_material 'Olex2 (Dolomanov et al., 2009)'
_computing_structure_refinement 'XL (Sheldrick, 2008)'
_computing_structure_solution 'olex2.solve (Bourhis et al., 2015)'
_diffrn_ambient_temperature 100.0
_diffrn_measured_fraction_theta_full 0.983
_diffrn_measured_fraction_theta_max 0.974
_diffrn_measurement_device_type 'Bruker APEX-II CCD'
_diffrn_measurement_method '\f and \w scans'
_diffrn_radiation_type MoK\a
_diffrn_radiation_wavelength 0.71073
_diffrn_reflns_av_R_equivalents 0.0426
_diffrn_reflns_av_unetI/netI 0.0431
_diffrn_reflns_Laue_measured_fraction_full 0.983
_diffrn_reflns_Laue_measured_fraction_max 0.974
_diffrn_reflns_limit_h_max 7
_diffrn_reflns_limit_h_min -7
_diffrn_reflns_limit_k_max 10
_diffrn_reflns_limit_k_min -10
_diffrn_reflns_limit_l_max 19
_diffrn_reflns_limit_l_min -19
_diffrn_reflns_number 11625
_diffrn_reflns_point_group_measured_fraction_full 0.983
_diffrn_reflns_point_group_measured_fraction_max 0.974
_diffrn_reflns_theta_full 25.242
_diffrn_reflns_theta_max 27.504
_diffrn_reflns_theta_min 2.756
_exptl_absorpt_coefficient_mu 0.095
_exptl_absorpt_correction_type none
_exptl_crystal_colour colourless
_exptl_crystal_colour_primary colourless
_exptl_crystal_density_diffrn 1.308
_exptl_crystal_description needle
_exptl_crystal_F_000 266
_exptl_crystal_size_max 0.31
_exptl_crystal_size_mid 0.28
_exptl_crystal_size_min 0.09
_refine_diff_density_max 0.155
_refine_diff_density_min -0.128
_refine_diff_density_rms 0.029
_refine_ls_extinction_method none
_refine_ls_goodness_of_fit_ref 1.021
_refine_ls_hydrogen_treatment mixed
_refine_ls_matrix_type full
_refine_ls_number_parameters 185
_refine_ls_number_reflns 2897
_refine_ls_number_restraints 3
_refine_ls_restrained_S_all 1.020
_refine_ls_R_factor_all 0.1175
_refine_ls_R_factor_gt 0.0560
_refine_ls_shift/su_max 0.097
_refine_ls_shift/su_mean 0.004
_refine_ls_structure_factor_coef Fsqd
_refine_ls_weighting_details 'w=1/[\s^2^(Fo^2^)+(0.0412P)^2^+0.1906P] where P=(Fo^2^+2Fc^2^)/3'
_refine_ls_weighting_scheme calc
_refine_ls_wR_factor_gt 0.1084
_refine_ls_wR_factor_ref 0.1353
_reflns_Friedel_coverage 0.000
_reflns_number_gt 1555
_reflns_number_total 2897
_reflns_threshold_expression 'I > 2\s(I)'
_cod_data_source_file d1ce00086a31.cif
_cod_data_source_block 2FChMe-4
_cod_depositor_comments 'Adding full bibliography for 7242537--7242549.cif.'
_cod_database_code 7242537
_shelx_shelxl_version_number 2014/7
_shelx_space_group_comment
;
The symmetry employed for this shelxl refinement is uniquely defined
by the following loop, which should always be used as a source of
symmetry information in preference to the above space-group names.
They are only intended as comments.
;
_olex2_refinement_description
;
1. Fixed Uiso
 At 1.2 times of:
  All C(H) groups
 At 1.5 times of:
  All C(H,H,H) groups
2. Rigid body (RIGU) restrains
 C1, C2
 with sigma for 1-2 distances of 0.02 and sigma for 1-3 distances of 0.04
3. Others
 Fixed Sof: H1AA(0.5) H1AB(0.5) H1AC(0.5) H1BD(0.5) H1BE(0.5) H1BF(0.5)
4.a Aromatic/amide H refined with riding coordinates:
 C3(H3), C4(H4), C7(H7), C8(H8), C10(H10), C12(H12), C13(H13), C14(H14),
 C16(H16)
4.b Idealised Me refined as rotating group:
 C1(H1AA,H1AB,H1AC)
;
_olex2_submission_special_instructions 'No special instructions were received'

loop_
_space_group_symop_operation_xyz
'x, y, z'
'-x, -y, -z'

loop_
_atom_site_label
_atom_site_type_symbol
_atom_site_fract_x
_atom_site_fract_y
_atom_site_fract_z
_atom_site_U_iso_or_equiv
_atom_site_adp_type
_atom_site_occupancy
_atom_site_site_symmetry_order
_atom_site_calc_flag
_atom_site_refinement_flags_posn
_atom_site_refinement_flags_adp
_atom_site_refinement_flags_occupancy
_atom_site_disorder_assembly
_atom_site_disorder_group
F1 F -0.1294(2) 0.51467(18) 0.36116(9) 0.0830(5) Uani 1 1 d . . . . .
O1 O 1.0230(3) 0.9162(2) 0.62909(10) 0.0826(6) Uani 1 1 d . . . . .
F2 F 0.3564(3) 0.7852(2) 0.17165(9) 0.1015(6) Uani 1 1 d . . . . .
C1 C 0.7873(8) 0.6981(6) 1.0209(2) 0.1066(11) Uani 1 1 d . U . . .
H1AA H 0.6383 0.6260 1.0247 0.160 Uiso 0.5 1 calc GR . P A 1
H1AB H 0.7943 0.8067 1.0589 0.160 Uiso 0.5 1 calc GR . P A 1
H1AC H 0.9235 0.6354 1.0419 0.160 Uiso 0.5 1 calc GR . P A 1
C2 C 0.7961(5) 0.7387(3) 0.92381(15) 0.0712(7) Uani 1 1 d . U . . .
C3 C 0.6042(5) 0.6942(3) 0.85788(16) 0.0777(7) Uani 1 1 d . . . . .
H3 H 0.4616 0.6384 0.8740 0.093 Uiso 1 1 calc R . . . .
C4 C 0.6106(4) 0.7277(3) 0.76892(15) 0.0691(7) Uani 1 1 d . . . . .
H4 H 0.4735 0.6950 0.7252 0.083 Uiso 1 1 calc R . . . .
C5 C 0.8152(3) 0.8085(3) 0.74268(13) 0.0505(5) Uani 1 1 d . . . . .
C6 C 0.8367(4) 0.8431(3) 0.64742(14) 0.0546(5) Uani 1 1 d . . . . .
C7 C 0.6359(4) 0.7856(3) 0.57570(13) 0.0552(5) Uani 1 1 d . . . . .
H7 H 0.4965 0.7251 0.5918 0.066 Uiso 1 1 calc R . . . .
C8 C 0.6405(4) 0.8141(3) 0.49034(13) 0.0528(5) Uani 1 1 d . . . . .
H8 H 0.7808 0.8776 0.4767 0.063 Uiso 1 1 calc R . . . .
C9 C 0.4536(3) 0.7589(2) 0.41408(13) 0.0491(5) Uani 1 1 d . . . . .
C10 C 0.4897(4) 0.8005(3) 0.32745(14) 0.0570(5) Uani 1 1 d . . . . .
H10 H 0.6327 0.8666 0.3183 0.068 Uiso 1 1 calc R . . . .
C11 C 0.3175(4) 0.7456(3) 0.25589(14) 0.0664(6) Uani 1 1 d . . . . .
C12 C 0.1057(4) 0.6501(3) 0.26436(15) 0.0670(6) Uani 1 1 d . . . . .
H12 H -0.0122 0.6132 0.2137 0.080 Uiso 1 1 calc R . . . .
C13 C 1.0082(4) 0.8546(3) 0.80919(15) 0.0710(7) Uani 1 1 d . . . . .
H13 H 1.1509 0.9112 0.7934 0.085 Uiso 1 1 calc R . . . .
C14 C 0.9988(5) 0.8205(4) 0.89767(16) 0.0819(8) Uani 1 1 d . . . . .
H14 H 1.1349 0.8540 0.9418 0.098 Uiso 1 1 calc R . . . .
C15 C 0.0761(4) 0.6120(3) 0.35011(15) 0.0581(6) Uani 1 1 d . . . . .
C16 C 0.2395(4) 0.6631(3) 0.42482(14) 0.0529(5) Uani 1 1 d . . . . .
H16 H 0.2084 0.6341 0.4831 0.063 Uiso 1 1 calc R . . . .
H1BD H 0.932(9) 0.754(8) 1.059(3) 0.063(13) Uiso 0.5 1 d . . P B 2
H1BE H 0.636(12) 0.747(10) 1.035(4) 0.09(2) Uiso 0.5 1 d . . P C 2
H1BF H 0.786(17) 0.558(9) 1.020(4) 0.12(2) Uiso 0.5 1 d . . P D 2

loop_
_atom_site_aniso_label
_atom_site_aniso_U_11
_atom_site_aniso_U_22
_atom_site_aniso_U_33
_atom_site_aniso_U_23
_atom_site_aniso_U_13
_atom_site_aniso_U_12
F1 0.0658(8) 0.0923(10) 0.0845(10) 0.0086(8) 0.0072(7) -0.0211(7)
O1 0.0631(10) 0.1145(14) 0.0666(11) 0.0275(9) 0.0104(8) -0.0247(9)
F2 0.1167(13) 0.1371(14) 0.0480(8) 0.0198(8) 0.0136(8) -0.0120(10)
C1 0.121(3) 0.137(4) 0.0593(18) 0.0237(19) 0.011(2) -0.009(3)
C2 0.0782(17) 0.0829(17) 0.0522(13) 0.0161(12) 0.0081(13) 0.0013(13)
C3 0.0698(16) 0.101(2) 0.0622(15) 0.0221(13) 0.0171(13) -0.0140(14)
C4 0.0573(14) 0.0903(18) 0.0567(14) 0.0150(12) 0.0080(11) -0.0139(12)
C5 0.0484(11) 0.0536(12) 0.0497(12) 0.0115(9) 0.0062(10) 0.0019(9)
C6 0.0516(12) 0.0574(13) 0.0555(13) 0.0139(10) 0.0100(11) -0.0009(10)
C7 0.0517(12) 0.0604(14) 0.0530(13) 0.0127(10) 0.0094(10) -0.0055(10)
C8 0.0535(12) 0.0532(12) 0.0524(12) 0.0115(9) 0.0115(10) -0.0008(9)
C9 0.0541(12) 0.0458(11) 0.0487(12) 0.0077(9) 0.0109(10) 0.0047(9)
C10 0.0616(13) 0.0578(13) 0.0529(12) 0.0123(10) 0.0128(11) 0.0011(10)
C11 0.0823(17) 0.0747(16) 0.0441(13) 0.0124(11) 0.0129(12) 0.0072(13)
C12 0.0711(15) 0.0707(16) 0.0546(14) 0.0025(11) -0.0015(12) 0.0008(12)
C13 0.0572(14) 0.0898(18) 0.0617(15) 0.0186(12) 0.0023(12) -0.0136(12)
C14 0.0724(17) 0.110(2) 0.0574(15) 0.0183(14) -0.0050(13) -0.0095(15)
C15 0.0554(13) 0.0547(13) 0.0632(14) 0.0069(10) 0.0091(11) -0.0016(10)
C16 0.0572(13) 0.0531(12) 0.0495(12) 0.0082(9) 0.0121(11) 0.0024(10)

loop_
_atom_type_symbol
_atom_type_description
_atom_type_scat_dispersion_real
_atom_type_scat_dispersion_imag
_atom_type_scat_source
C C 0.0033 0.0016 'International Tables Vol C Tables 4.2.6.8 and 6.1.1.4'
H H 0.0000 0.0000 'International Tables Vol C Tables 4.2.6.8 and 6.1.1.4'
O O 0.0106 0.0060 'International Tables Vol C Tables 4.2.6.8 and 6.1.1.4'
F F 0.0171 0.0103 'International Tables Vol C Tables 4.2.6.8 and 6.1.1.4'

loop_
_geom_angle_atom_site_label_1
_geom_angle_atom_site_label_2
_geom_angle_atom_site_label_3
_geom_angle
_geom_angle_site_symmetry_1
_geom_angle_site_symmetry_3
_geom_angle_publ_flag
H1AA C1 H1AB 109.5 . . ?
H1AA C1 H1AC 109.5 . . ?
H1AB C1 H1AC 109.5 . . ?
C2 C1 H1AA 109.5 . . ?
C2 C1 H1AB 109.5 . . ?
C2 C1 H1AC 109.5 . . ?
C2 C1 H1BD 109(3) . . ?
C2 C1 H1BE 103(3) . . ?
C2 C1 H1BF 105(3) . . ?
H1BD C1 H1BE 113(4) . . ?
H1BD C1 H1BF 109(4) . . ?
H1BE C1 H1BF 116(5) . . ?
C3 C2 C1 121.6(3) . . ?
C3 C2 C14 117.0(2) . . ?
C14 C2 C1 121.4(3) . . ?
C2 C3 H3 118.9 . . ?
C2 C3 C4 122.3(2) . . ?
C4 C3 H3 118.9 . . ?
C3 C4 H4 119.7 . . ?
C3 C4 C5 120.6(2) . . ?
C5 C4 H4 119.7 . . ?
C4 C5 C6 123.28(19) . . ?
C13 C5 C4 117.23(19) . . ?
C13 C5 C6 119.47(18) . . ?
O1 C6 C5 119.80(18) . . ?
O1 C6 C7 120.58(18) . . ?
C7 C6 C5 119.60(17) . . ?
C6 C7 H7 118.5 . . ?
C8 C7 C6 123.02(19) . . ?
C8 C7 H7 118.5 . . ?
C7 C8 H8 116.4 . . ?
C7 C8 C9 127.17(19) . . ?
C9 C8 H8 116.4 . . ?
C10 C9 C8 119.34(18) . . ?
C10 C9 C16 118.51(18) . . ?
C16 C9 C8 122.15(17) . . ?
C9 C10 H10 120.3 . . ?
C11 C10 C9 119.4(2) . . ?
C11 C10 H10 120.3 . . ?
F2 C11 C10 118.7(2) . . ?
F2 C11 C12 117.9(2) . . ?
C10 C11 C12 123.4(2) . . ?
C11 C12 H12 122.2 . . ?
C15 C12 C11 115.7(2) . . ?
C15 C12 H12 122.2 . . ?
C5 C13 H13 119.3 . . ?
C14 C13 C5 121.5(2) . . ?
C14 C13 H13 119.3 . . ?
C2 C14 H14 119.3 . . ?
C13 C14 C2 121.4(2) . . ?
C13 C14 H14 119.3 . . ?
C12 C15 F1 117.5(2) . . ?
C12 C15 C16 124.2(2) . . ?
C16 C15 F1 118.27(19) . . ?
C9 C16 H16 120.6 . . ?
C15 C16 C9 118.82(19) . . ?
C15 C16 H16 120.6 . . ?

loop_
_geom_bond_atom_site_label_1
_geom_bond_atom_site_label_2
_geom_bond_distance
_geom_bond_site_symmetry_2
_geom_bond_publ_flag
F1 C15 1.365(2) . ?
O1 C6 1.225(2) . ?
F2 C11 1.358(2) . ?
C1 H1AA 0.9800 . ?
C1 H1AB 0.9800 . ?
C1 H1AC 0.9800 . ?
C1 C2 1.513(3) . ?
C1 H1BD 0.98(5) . ?
C1 H1BE 1.01(5) . ?
C1 H1BF 1.09(7) . ?
C2 C3 1.369(3) . ?
C2 C14 1.378(3) . ?
C3 H3 0.9500 . ?
C3 C4 1.377(3) . ?
C4 H4 0.9500 . ?
C4 C5 1.384(3) . ?
C5 C6 1.487(3) . ?
C5 C13 1.380(3) . ?
C6 C7 1.470(3) . ?
C7 H7 0.9500 . ?
C7 C8 1.314(3) . ?
C8 H8 0.9500 . ?
C8 C9 1.461(3) . ?
C9 C10 1.393(3) . ?
C9 C16 1.398(3) . ?
C10 H10 0.9500 . ?
C10 C11 1.365(3) . ?
C11 C12 1.378(3) . ?
C12 H12 0.9500 . ?
C12 C15 1.364(3) . ?
C13 H13 0.9500 . ?
C13 C14 1.374(3) . ?
C14 H14 0.9500 . ?
C15 C16 1.364(3) . ?
C16 H16 0.9500 . ?

loop_
_geom_torsion_atom_site_label_1
_geom_torsion_atom_site_label_2
_geom_torsion_atom_site_label_3
_geom_torsion_atom_site_label_4
_geom_torsion
_geom_torsion_site_symmetry_1
_geom_torsion_site_symmetry_2
_geom_torsion_site_symmetry_3
_geom_torsion_site_symmetry_4
_geom_torsion_publ_flag
F1 C15 C16 C9 178.28(18) . . . . ?
O1 C6 C7 C8 -2.6(3) . . . . ?
F2 C11 C12 C15 179.3(2) . . . . ?
C1 C2 C3 C4 -178.9(3) . . . . ?
C1 C2 C14 C13 178.8(3) . . . . ?
C2 C3 C4 C5 0.1(4) . . . . ?
C3 C2 C14 C13 -0.5(4) . . . . ?
C3 C4 C5 C6 177.9(2) . . . . ?
C3 C4 C5 C13 -0.6(4) . . . . ?
C4 C5 C6 O1 179.6(2) . . . . ?
C4 C5 C6 C7 -1.8(3) . . . . ?
C4 C5 C13 C14 0.5(4) . . . . ?
C5 C6 C7 C8 178.8(2) . . . . ?
C5 C13 C14 C2 0.0(4) . . . . ?
C6 C5 C13 C14 -178.0(2) . . . . ?
C6 C7 C8 C9 178.37(19) . . . . ?
C7 C8 C9 C10 -179.8(2) . . . . ?
C7 C8 C9 C16 -0.7(3) . . . . ?
C8 C9 C10 C11 178.5(2) . . . . ?
C8 C9 C16 C15 -178.23(19) . . . . ?
C9 C10 C11 F2 -179.1(2) . . . . ?
C9 C10 C11 C12 0.2(4) . . . . ?
C10 C9 C16 C15 1.0(3) . . . . ?
C10 C11 C12 C15 -0.1(4) . . . . ?
C11 C12 C15 F1 -178.7(2) . . . . ?
C11 C12 C15 C16 0.4(4) . . . . ?
C12 C15 C16 C9 -0.8(3) . . . . ?
C13 C5 C6 O1 -1.9(3) . . . . ?
C13 C5 C6 C7 176.7(2) . . . . ?
C14 C2 C3 C4 0.4(4) . . . . ?
C16 C9 C10 C11 -0.7(3) . . . . ?
